data_7214027
loop_
_publ_author_name
'Matulkov\'a, I.'
'Cihelka, J.'
'Pojarov\'a, M.'
'Fejfarov\'a, K.'
'Du\<sek, M.'
'C\'isa\<rov\'a, I.'
'Van\<ek, P.'
'Kroupa, J.'
'N\<emec, P.'
'Tesa\<rov\'a, N.'
'N\<emec, I.'

_publ_section_title
;
 Molecular crystals of 2-amino-1,3,4-thiadiazole with inorganic oxyacids
 -- crystal engineering, phase transformations and NLO properties
;
_journal_issue 9
_journal_name_full CrystEngComm
_journal_page_first 1763
_journal_paper_doi 10.1039/c3ce42306a
_journal_volume 16
_journal_year 2014
_chemical_formula_moiety 'C2 H4 N3 S, H O4 S'
_chemical_formula_sum 'C2 H5 N3 O4 S2'
_chemical_formula_weight 199.21
_chemical_melting_point 385
_chemical_name_common '2-amino-1,3,4-thiadiazolium(1+) hydrogen sulphate'
_chemical_name_systematic
;
?
;
_space_group_IT_number 19
_symmetry_cell_setting orthorhombic
_symmetry_space_group_name_Hall 'P 2ac 2ab'
_symmetry_space_group_name_H-M 'P 21 21 21'
_atom_sites_solution_hydrogens geom
_atom_sites_solution_primary direct
_atom_sites_solution_secondary difmap
_audit_creation_method SHELXL-97
_audit_update_record
;
2010-03-29 # Formatted by publCIF
;
_cell_angle_alpha 90.00
_cell_angle_beta 90.00
_cell_angle_gamma 90.00
_cell_formula_units_Z 4
_cell_length_a 5.20000(7)
_cell_length_b 10.22430(15)
_cell_length_c 13.06242(17)
_cell_measurement_reflns_used 7849
_cell_measurement_temperature 120(2)
_cell_measurement_theta_max 62.3863
_cell_measurement_theta_min 3.3806
_cell_volume 694.481(17)
_computing_cell_refinement 'Crysalis RED (Oxford Diffraction, 2007)'
_computing_data_collection 'Crysalis CCD (Oxford Diffraction, 2007)'
_computing_data_reduction 'Crysalis RED (Oxford Diffraction, 2007)'
_computing_publication_material 'publCIF (MacMahon, 2008)'
_computing_structure_refinement 'SHELXL-97 (Sheldrick, 1997)'
_computing_structure_solution 'SHELXS-97 (Sheldrick, 1990)'
_diffrn_ambient_temperature 120(2)
_diffrn_detector_area_resol_mean 10.3784
_diffrn_measured_fraction_theta_full 0.999
_diffrn_measured_fraction_theta_max 0.999
_diffrn_measurement_device_type 'Xcalibur, Atlas, Gemini ultra'
_diffrn_measurement_method
; Rotation method data acquisition using \w
scans
;
_diffrn_radiation_monochromator mirror
_diffrn_radiation_source 'Enhance Ultra (Cu) X-ray Source'
_diffrn_radiation_type CuK\a
_diffrn_radiation_wavelength 1.54178
_diffrn_reflns_av_R_equivalents 0.0524
_diffrn_reflns_av_sigmaI/netI 0.0222
_diffrn_reflns_limit_h_max 5
_diffrn_reflns_limit_h_min -5
_diffrn_reflns_limit_k_max 11
_diffrn_reflns_limit_k_min -11
_diffrn_reflns_limit_l_max 15
_diffrn_reflns_limit_l_min -14
_diffrn_reflns_number 8266
_diffrn_reflns_theta_full 62.47
_diffrn_reflns_theta_max 62.47
_diffrn_reflns_theta_min 5.49
_exptl_absorpt_coefficient_mu 6.830
_exptl_absorpt_correction_T_max 0.527
_exptl_absorpt_correction_T_min 0.135
_exptl_absorpt_correction_type analytical
_exptl_absorpt_process_details
;
CrysAlisPro, Oxford Diffraction Ltd.,
Version 1.171.33.55
;
_exptl_crystal_colour colourless
_exptl_crystal_density_diffrn 1.905
_exptl_crystal_density_method 'not measured'
_exptl_crystal_description plate
_exptl_crystal_F_000 408
_exptl_crystal_size_max 0.45
_exptl_crystal_size_mid 0.32
_exptl_crystal_size_min 0.15
_refine_diff_density_max 0.303
_refine_diff_density_min -0.280
_refine_diff_density_rms 0.065
_refine_ls_abs_structure_details 'Flack H D (1983), Acta Cryst. A39, 876-881'
_refine_ls_abs_structure_Flack 0.01(2)
_refine_ls_extinction_coef 0.0155(6)
_refine_ls_extinction_expression Fc^*^=kFc[1+0.001xFc^2^\l^3^/sin(2\q)]^-1/4^
_refine_ls_extinction_method SHELXL
_refine_ls_goodness_of_fit_ref 0.879
_refine_ls_hydrogen_treatment mixed
_refine_ls_matrix_type full
_refine_ls_number_parameters 121
_refine_ls_number_reflns 1094
_refine_ls_number_restraints 1
_refine_ls_restrained_S_all 0.879
_refine_ls_R_factor_all 0.0202
_refine_ls_R_factor_gt 0.0202
_refine_ls_shift/su_max 0.000
_refine_ls_shift/su_mean 0.000
_refine_ls_structure_factor_coef Fsqd
_refine_ls_weighting_details 'calc w=1/[\s^2^(Fo^2^)+(0.0221P)^2^+1.1901P] where P=(Fo^2^+2Fc^2^)/3'
_refine_ls_weighting_scheme calc
_refine_ls_wR_factor_gt 0.0503
_refine_ls_wR_factor_ref 0.0503
_reflns_number_gt 1094
_reflns_number_total 1094
_reflns_threshold_expression >2sigma(I)
_cod_data_source_file c3ce42306a.txt
_cod_data_source_block 2_adth_h2so4
_cod_depositor_comments
;
The following automatic conversions were performed:

'_symmetry_cell_setting' value 'Orthorhombic' changed to
'orthorhombic' according to
/usr/data/users/saulius/automatic-downloads/current/RSC/lib/dictionaries/cif_core.dic
dictionary named 'cif_core.dic' version 2.4.2 from 2011-04-26.

Automatic conversion script
Id: cif_fix_values 2281 2013-09-26 08:29:07Z andrius 
;
_cod_original_cell_volume 694.480(18)
_cod_original_sg_symbol_H-M P212121
_cod_database_code 7214027

loop_
_symmetry_equiv_pos_as_xyz
'x, y, z'
'-x+1/2, -y, z+1/2'
'-x, y+1/2, -z+1/2'
'x+1/2, -y+1/2, -z'

loop_
_atom_site_label
_atom_site_type_symbol
_atom_site_fract_x
_atom_site_fract_y
_atom_site_fract_z
_atom_site_U_iso_or_equiv
_atom_site_adp_type
_atom_site_occupancy
_atom_site_symmetry_multiplicity
_atom_site_calc_flag
_atom_site_refinement_flags
H6A H 0.196(7) 0.469(3) 0.637(2) 0.028(9) Uiso 1 1 d .
H5 H 0.623(6) 0.918(3) 0.630(2) 0.014(7) Uiso 1 1 d .
H6B H 0.046(7) 0.551(3) 0.701(2) 0.022(8) Uiso 1 1 d .
H3 H 0.590(6) 0.564(3) 0.563(2) 0.017(8) Uiso 1 1 d .
H7 H -0.169(8) 0.170(4) 0.546(2) 0.059(13) Uiso 1 1 d D
S2 S 0.18858(11) 0.14205(6) 0.59836(4) 0.00792(18) Uani 1 1 d .
S1 S 0.28474(11) 0.79516(5) 0.69021(4) 0.01173(18) Uani 1 1 d .
O2 O 0.2868(4) 0.06473(15) 0.51394(12) 0.0131(4) Uani 1 1 d .
O3 O 0.2590(3) 0.27937(15) 0.58632(12) 0.0120(4) Uani 1 1 d .
O1 O 0.2510(3) 0.09093(15) 0.69844(11) 0.0124(4) Uani 1 1 d .
N3 N 0.5399(4) 0.6301(2) 0.59067(15) 0.0100(4) Uani 1 1 d .
N4 N 0.6814(4) 0.74290(19) 0.58064(14) 0.0128(5) Uani 1 1 d .
O4 O -0.1118(3) 0.13386(18) 0.59524(13) 0.0142(4) Uani 1 1 d D
C2 C 0.3275(5) 0.6369(2) 0.64626(16) 0.0096(5) Uani 1 1 d .
N6 N 0.1706(5) 0.5397(2) 0.66549(16) 0.0138(5) Uani 1 1 d .
C5 C 0.5692(5) 0.8355(3) 0.62881(18) 0.0126(5) Uani 1 1 d .

loop_
_atom_site_aniso_label
_atom_site_aniso_U_11
_atom_site_aniso_U_22
_atom_site_aniso_U_33
_atom_site_aniso_U_23
_atom_site_aniso_U_13
_atom_site_aniso_U_12
S2 0.0081(3) 0.0081(3) 0.0075(3) -0.0001(2) -0.0002(2) -0.0006(2)
S1 0.0115(3) 0.0091(3) 0.0146(3) -0.0027(2) 0.0025(2) 0.0007(3)
O2 0.0138(9) 0.0136(8) 0.0120(8) -0.0035(6) -0.0004(7) -0.0011(8)
O3 0.0149(9) 0.0097(8) 0.0116(8) 0.0004(6) 0.0005(7) -0.0013(8)
O1 0.0120(9) 0.0159(8) 0.0094(8) 0.0005(6) -0.0020(7) -0.0006(7)
N3 0.0110(10) 0.0094(11) 0.0095(10) -0.0019(9) 0.0008(8) 0.0025(9)
N4 0.0115(11) 0.0139(10) 0.0129(9) 0.0023(8) -0.0003(9) 0.0003(9)
O4 0.0109(9) 0.0191(10) 0.0126(9) 0.0060(8) -0.0005(7) -0.0005(7)
C2 0.0103(12) 0.0126(12) 0.0059(10) 0.0001(9) -0.0027(9) 0.0016(12)
N6 0.0146(12) 0.0124(12) 0.0146(10) -0.0041(9) 0.0039(10) -0.0004(10)
C5 0.0111(13) 0.0116(14) 0.0150(12) 0.0029(10) -0.0028(10) -0.0002(10)

loop_
_atom_type_symbol
_atom_type_description
_atom_type_scat_dispersion_real
_atom_type_scat_dispersion_imag
_atom_type_scat_source
C C 0.0181 0.0091 'International Tables Vol C Tables 4.2.6.8 and 6.1.1.4'
H H 0.0000 0.0000 'International Tables Vol C Tables 4.2.6.8 and 6.1.1.4'
N N 0.0311 0.0180 'International Tables Vol C Tables 4.2.6.8 and 6.1.1.4'
O O 0.0492 0.0322 'International Tables Vol C Tables 4.2.6.8 and 6.1.1.4'
S S 0.3331 0.5567 'International Tables Vol C Tables 4.2.6.8 and 6.1.1.4'

loop_
_geom_angle_atom_site_label_1
_geom_angle_atom_site_label_2
_geom_angle_atom_site_label_3
_geom_angle
O1 S2 O2 114.32(10)
O1 S2 O3 112.91(9)
O2 S2 O3 110.75(9)
O1 S2 O4 103.19(10)
O2 S2 O4 107.62(10)
O3 S2 O4 107.40(10)
C2 S1 C5 87.65(12)
C2 N3 N4 117.0(2)
C2 N3 H3 124(2)
N4 N3 H3 119(2)
C5 N4 N3 109.3(2)
S2 O4 H7 111(3)
N6 C2 N3 125.8(2)
N6 C2 S1 124.4(2)
N3 C2 S1 109.80(18)
C2 N6 H6A 119(2)
C2 N6 H6B 120(2)
H6A N6 H6B 121(3)
N4 C5 S1 116.2(2)
N4 C5 H5 124.8(19)
S1 C5 H5 118.9(18)

loop_
_geom_bond_atom_site_label_1
_geom_bond_atom_site_label_2
_geom_bond_distance
S2 O1 1.4448(16)
S2 O2 1.4499(17)
S2 O3 1.4594(17)
S2 O4 1.5649(17)
S1 C2 1.731(2)
S1 C5 1.732(3)
N3 C2 1.323(3)
N3 N4 1.374(3)
N3 H3 0.81(3)
N4 C5 1.278(3)
O4 H7 0.803(19)
C2 N6 1.310(3)
N6 H6A 0.82(4)
N6 H6B 0.81(3)
C5 H5 0.89(3)
